data_8104080
loop_
_publ_author_name
'Deeg, A.'
'Dahlems, T.'
'Mootz, D.'

_publ_section_title
;
 Crystal structure of the adduct trimethylamine - hydrogen chloride (2/3),
 ((Me3 N H)2 Cl)(H Cl2)
;
_journal_name_full
;
Zeitschrift fuer Kristallographie - New Crystal Structures
;
_journal_page_first 401
_journal_page_last 402
_journal_volume 212
_journal_year 1997
_chemical_formula_sum 'C6 H21 Cl3 N2'
_chemical_name_systematic '(((C H3)3 N H)2 Cl) (H Cl2)'
_space_group_IT_number 4
_symmetry_space_group_name_Hall 'P 2yb'
_symmetry_space_group_name_H-M 'P 1 21 1'
_cell_angle_alpha 90
_cell_angle_beta 91.72
_cell_angle_gamma 90
_cell_formula_units_Z 2
_cell_length_a 5.378
_cell_length_b 10.383
_cell_length_c 11.316
_cell_volume 631.598
_citation_journal_id_ASTM ZKNSFT
_cod_data_source_file Deeg_ZKNSFT_1997_1980.cif
_cod_data_source_block C6H21Cl3N2
_cod_original_cell_volume 631.5982
_cod_database_code 8104080

loop_
_symmetry_equiv_pos_as_xyz
x,y,z
-x,y+1/2,-z

loop_
_atom_site_label
_atom_site_type_symbol
_atom_site_fract_x
_atom_site_fract_y
_atom_site_fract_z
_atom_site_occupancy
_atom_site_U_iso_or_equiv
C3 C-2 0.1856 0.4462 0.5319 1 0.0
C5 C-2 0.2247 0.8187 0.9965 1 0.0
H2 H+1 0.119 0.673 0.912 1 0.0
H13 H+1 -0.232 0.867 0.894 1 0.0
H1 H+1 0.111 0.473 0.706 1 0.0
H11 H+1 0.305 0.363 0.552 1 0.0
H7 H+1 -0.211 0.31 0.585 1 0.0
C4 C-2 -0.1448 0.7995 0.8642 1 0.0
H15 H+1 -0.054 0.818 0.806 1 0.0
Cl3 Cl-1 0.4878 0.09 0.7274 1 0.0
H20 H+1 0.008 0.629 1.096 1 0.0
H19 H+1 -0.231 0.621 1.012 1 0.0
Cl2 Cl-1 0.3586 -0.193 0.6506 1 0.0
C1 C-2 -0.1669 0.5662 0.6088 1 0.0
H18 H+1 0.304 0.856 0.934 1 0.0
H21 H+1 -0.201 0.734 1.091 1 0.0
Cl1 Cl-1 0.3339 0.5 0.8599 1 0.0
H8 H+1 -0.227 0.366 0.719 1 0.0
H4 H+1 -0.284 0.565 0.683 1 0.0
C2 C-2 -0.1152 0.338 0.6555 1 0.0
N2 N-3 0.0283 0.7311 0.9474 1 0.0
C6 C-2 -0.1104 0.6712 1.0454 1 0.0
H9 H+1 0.031 0.277 0.668 1 0.0
H12 H+1 0.261 0.53 0.523 1 0.0
H16 H+1 0.345 0.768 1.045 1 0.0
H10 H+1 0.084 0.432 0.457 1 0.0
H14 H+1 -0.283 0.735 0.829 1 0.0
H5 H+1 -0.276 0.542 0.532 1 0.0
H3 H+1 0.456 -0.031 0.678 1 0.0
H17 H+1 0.147 0.899 1.047 1 0.0
H6 H+1 -0.067 0.66 0.613 1 0.0
N1 N-3 0.0146 0.4603 0.6302 1 0.0
